data_4085660
loop_
_publ_author_name
'Kleinschmidt, Steffen'
'Schallenberg, David'
'Helmdach, Kai'
'Hinz, Alexander'
'Villinger, Alexander'
'Seidel, Wolfram W.'

_publ_section_title
;
 Spontaneous Formation of an \h4-Ethylene Bis(carbene) Ligand by Alkyne
 Coupling at Rhenium(III)
;
_journal_issue 6
_journal_name_full Organometallics
_journal_page_first 1091
_journal_paper_doi 10.1021/acs.organomet.5b00030
_journal_volume 34
_journal_year 2015
_chemical_formula_moiety 'C35 H29 Br Re S2 +, C F3 S O3 -'
_chemical_formula_sum 'C36 H29 Br F3 O3 Re S3'
_chemical_formula_weight 928.88
_chemical_name_systematic
;
 ?
;
_space_group_crystal_system monoclinic
_space_group_IT_number 4
_space_group_name_Hall 'P 2yb'
_space_group_name_H-M_alt 'P 1 21 1'
_symmetry_space_group_name_Hall 'P 2yb'
_symmetry_space_group_name_H-M 'P 1 21 1'
_atom_sites_solution_hydrogens geom
_audit_creation_method SHELXL-2013
_cell_angle_alpha 90
_cell_angle_beta 91.234(3)
_cell_angle_gamma 90
_cell_formula_units_Z 2
_cell_length_a 8.2510(4)
_cell_length_b 20.2395(10)
_cell_length_c 10.1301(5)
_cell_measurement_reflns_used 4976
_cell_measurement_temperature 173(2)
_cell_measurement_theta_max 24.98
_cell_measurement_theta_min 2.67
_cell_volume 1691.30(14)
_computing_cell_refinement 'Bruker Apex V7.51A'
_computing_data_collection 'Bruker Apex V7.51A'
_computing_data_reduction 'Bruker SAINT'
_computing_molecular_graphics 'ORTEP-3v2.01 (Farrugia, 1997)'
_computing_publication_material SHELXL-2013
_computing_structure_refinement 'SHELXL-2013 (Sheldrick, 2013)'
_computing_structure_solution 'SHELXS-2013 (Sheldrick, 2013)'
_diffrn_ambient_temperature 173(2)
_diffrn_measured_fraction_theta_full 0.998
_diffrn_measured_fraction_theta_max 0.998
_diffrn_measurement_device_type 'Bruker Apex Kappa II-CCD-diffractometer'
_diffrn_measurement_method 'phi and omega scans'
_diffrn_radiation_monochromator graphite
_diffrn_radiation_source 'sealed tube'
_diffrn_radiation_type MoK\a
_diffrn_radiation_wavelength 0.71073
_diffrn_reflns_av_R_equivalents 0.0692
_diffrn_reflns_av_unetI/netI 0.0810
_diffrn_reflns_Laue_measured_fraction_full 0.998
_diffrn_reflns_Laue_measured_fraction_max 0.998
_diffrn_reflns_limit_h_max 11
_diffrn_reflns_limit_h_min -11
_diffrn_reflns_limit_k_max 28
_diffrn_reflns_limit_k_min -28
_diffrn_reflns_limit_l_max 14
_diffrn_reflns_limit_l_min -14
_diffrn_reflns_number 30528
_diffrn_reflns_point_group_measured_fraction_full 0.998
_diffrn_reflns_point_group_measured_fraction_max 0.998
_diffrn_reflns_theta_full 25.242
_diffrn_reflns_theta_max 29.997
_diffrn_reflns_theta_min 3.151
_exptl_absorpt_coefficient_mu 5.012
_exptl_absorpt_correction_T_max 0.7460
_exptl_absorpt_correction_T_min 0.6310
_exptl_absorpt_correction_type multi-scan
_exptl_absorpt_process_details '(SADABS; Sheldrick, 2004)'
_exptl_crystal_colour red
_exptl_crystal_density_diffrn 1.824
_exptl_crystal_description block
_exptl_crystal_F_000 908
_exptl_crystal_size_max 0.090
_exptl_crystal_size_mid 0.050
_exptl_crystal_size_min 0.040
_refine_diff_density_max 0.722
_refine_diff_density_min -1.046
_refine_diff_density_rms 0.126
_refine_ls_abs_structure_details
;
 Refined as an inversion twin.
;
_refine_ls_abs_structure_Flack 0.098(11)
_refine_ls_extinction_method none
_refine_ls_goodness_of_fit_ref 0.980
_refine_ls_hydrogen_treatment constr
_refine_ls_matrix_type full
_refine_ls_number_parameters 469
_refine_ls_number_reflns 9792
_refine_ls_number_restraints 32
_refine_ls_restrained_S_all 0.980
_refine_ls_R_factor_all 0.0570
_refine_ls_R_factor_gt 0.0389
_refine_ls_shift/su_max 0.000
_refine_ls_shift/su_mean 0.000
_refine_ls_structure_factor_coef Fsqd
_refine_ls_weighting_details 'w=1/[\s^2^(Fo^2^)+(0.0086P)^2^] where P=(Fo^2^+2Fc^2^)/3'
_refine_ls_weighting_scheme calc
_refine_ls_wR_factor_gt 0.0649
_refine_ls_wR_factor_ref 0.0707
_reflns_Friedel_coverage 0.950
_reflns_Friedel_fraction_full 0.999
_reflns_Friedel_fraction_max 0.999
_reflns_number_gt 7979
_reflns_number_total 9792
_reflns_threshold_expression 'I > 2\s(I)'
_cod_data_source_file om5b00030_si_003.cif
_cod_data_source_block ah_jc27
_cod_database_code 4085660
_shelx_space_group_comment
;
The symmetry employed for this shelxl refinement is uniquely defined
by the following loop, which should always be used as a source of
symmetry information in preference to the above space-group names.
They are only intended as comments.
;
_shelx_estimated_absorpt_t_min 0.661
_shelx_estimated_absorpt_t_max 0.825
_shelxl_version_number 2013-4

loop_
_space_group_symop_operation_xyz
'x, y, z'
'-x, y+1/2, -z'

loop_
_atom_site_label
_atom_site_type_symbol
_atom_site_fract_x
_atom_site_fract_y
_atom_site_fract_z
_atom_site_U_iso_or_equiv
_atom_site_adp_type
_atom_site_occupancy
_atom_site_site_symmetry_order
_atom_site_calc_flag
_atom_site_refinement_flags_posn
_atom_site_refinement_flags_adp
_atom_site_refinement_flags_occupancy
_atom_site_disorder_assembly
_atom_site_disorder_group
Re1 Re 0.67436(3) 0.73235(4) 0.01282(2) 0.02106(7) Uani 1 1 d . . . . .
S1 S 0.6584(4) 0.84281(14) 0.2743(3) 0.0302(7) Uani 1 1 d . . . . .
S2 S 0.6365(4) 0.63329(14) 0.2859(3) 0.0357(8) Uani 1 1 d . . . . .
C1 C 0.4480(16) 0.7615(7) -0.0593(12) 0.032(3) Uani 1 1 d . . . . .
C2 C 0.4531(14) 0.6993(6) -0.0563(11) 0.022(3) Uani 1 1 d . . . . .
C3 C 0.3486(15) 0.8195(6) -0.0928(12) 0.029(3) Uani 1 1 d . . . . .
C4 C 0.3436(15) 0.8721(8) -0.0091(11) 0.041(3) Uani 1 1 d . . . . .
H4 H 0.4112 0.8734 0.0680 0.049 Uiso 1 1 calc R U . . .
C5 C 0.2345(17) 0.9253(7) -0.0390(14) 0.049(3) Uani 1 1 d . . . . .
H5 H 0.2265 0.9615 0.0203 0.059 Uiso 1 1 calc R U . . .
C6 C 0.1458(16) 0.9242(7) -0.1478(15) 0.052(4) Uani 1 1 d . . . . .
H6 H 0.0761 0.9604 -0.1672 0.063 Uiso 1 1 calc R U . . .
C7 C 0.1511(17) 0.8716(8) -0.2352(14) 0.055(4) Uani 1 1 d . . . . .
H7 H 0.0861 0.8719 -0.3138 0.066 Uiso 1 1 calc R U . . .
C8 C 0.2519(15) 0.8188(6) -0.2066(12) 0.037(3) Uani 1 1 d . . . . .
H8 H 0.2550 0.7820 -0.2648 0.044 Uiso 1 1 calc R U . . .
C9 C 0.3553(16) 0.6392(7) -0.0765(13) 0.033(3) Uani 1 1 d . . . . .
C10 C 0.3683(19) 0.5847(7) 0.0101(13) 0.050(4) Uani 1 1 d . . . . .
H10 H 0.4425 0.5857 0.0831 0.060 Uiso 1 1 calc R U . . .
C11 C 0.272(2) 0.5303(7) -0.0127(13) 0.058(4) Uani 1 1 d . . . . .
H11 H 0.2829 0.4930 0.0439 0.069 Uiso 1 1 calc R U . . .
C12 C 0.1590(18) 0.5283(7) -0.1163(14) 0.051(4) Uani 1 1 d . . . . .
H12 H 0.0905 0.4909 -0.1282 0.061 Uiso 1 1 calc R U . . .
C13 C 0.1477(15) 0.5814(7) -0.2018(13) 0.042(3) Uani 1 1 d . . . . .
H13 H 0.0725 0.5806 -0.2741 0.050 Uiso 1 1 calc R U . . .
C14 C 0.2463(15) 0.6356(6) -0.1813(13) 0.035(3) Uani 1 1 d . . . . .
H14 H 0.2388 0.6716 -0.2413 0.042 Uiso 1 1 calc R U . . .
C15 C 0.6552(13) 0.7688(6) 0.1978(10) 0.022(2) Uani 1 1 d . . . . .
C16 C 0.6466(15) 0.7045(6) 0.1994(12) 0.028(3) Uani 1 1 d . . . . .
C17 C 0.6573(15) 0.8226(5) 0.4514(12) 0.033(3) Uani 1 1 d . . . . .
H17A H 0.5557 0.7995 0.4734 0.040 Uiso 1 1 calc R U . . .
H17B H 0.7499 0.7935 0.4748 0.040 Uiso 1 1 calc R U . . .
C18 C 0.6701(13) 0.8849(5) 0.5242(9) 0.023(2) Uani 1 1 d . . . . .
C19 C 0.5366(16) 0.9086(6) 0.5962(11) 0.033(3) Uani 1 1 d . . . . .
H19 H 0.4374 0.8848 0.5964 0.039 Uiso 1 1 calc R U . . .
C20 C 0.5531(17) 0.9666(6) 0.6657(12) 0.041(3) Uani 1 1 d . . . . .
H20 H 0.4650 0.9817 0.7166 0.049 Uiso 1 1 calc R U . . .
C21 C 0.6881(18) 1.0024(6) 0.6640(12) 0.044(3) Uani 1 1 d . . . . .
H21 H 0.6935 1.0437 0.7085 0.053 Uiso 1 1 calc R U . . .
C22 C 0.8217(17) 0.9787(6) 0.5964(12) 0.045(3) Uani 1 1 d . . . . .
H22 H 0.9204 1.0029 0.5982 0.054 Uiso 1 1 calc R U . . .
C23 C 0.8108(15) 0.9204(6) 0.5272(12) 0.035(3) Uani 1 1 d . . . . .
H23 H 0.9020 0.9047 0.4809 0.042 Uiso 1 1 calc R U . . .
C24 C 0.6515(14) 0.6562(5) 0.4577(10) 0.023(2) Uani 1 1 d . . . . .
H24A H 0.7515 0.6821 0.4747 0.027 Uiso 1 1 calc R U . . .
H24B H 0.5573 0.6837 0.4817 0.027 Uiso 1 1 calc R U . . .
C25 C 0.6550(14) 0.5935(5) 0.5391(11) 0.026(2) Uani 1 1 d . . . . .
C26 C 0.8005(15) 0.5582(5) 0.5534(12) 0.031(3) Uani 1 1 d . . . . .
H26 H 0.8959 0.5740 0.5131 0.037 Uiso 1 1 calc R U . . .
C27 C 0.8051(16) 0.4994(6) 0.6274(12) 0.042(3) Uani 1 1 d . . . . .
H27 H 0.9027 0.4748 0.6363 0.050 Uiso 1 1 calc R U . . .
C28 C 0.6679(16) 0.4783(5) 0.6858(11) 0.035(3) Uani 1 1 d . . . . .
H28 H 0.6702 0.4389 0.7369 0.042 Uiso 1 1 calc R U . . .
C29 C 0.5243(15) 0.5137(6) 0.6721(12) 0.035(3) Uani 1 1 d . . . . .
H29 H 0.4292 0.4986 0.7140 0.042 Uiso 1 1 calc R U . . .
C30 C 0.5200(14) 0.5708(6) 0.5970(10) 0.028(2) Uani 1 1 d . . . . .
H30 H 0.4210 0.5943 0.5860 0.034 Uiso 1 1 calc R U . . .
Br1A Br 0.7494(3) 0.85000(9) -0.0467(2) 0.0374(6) Uani 0.826(4) 1 d . . P A 1
C31A C 0.9455(15) 0.7183(8) -0.0442(13) 0.047(5) Uani 0.826(4) 1 d D . P A 1
H31A H 1.0178 0.7541 -0.0285 0.056 Uiso 0.826(4) 1 calc R U P A 1
C32A C 0.9153(13) 0.6662(6) 0.0444(11) 0.034(2) Uani 0.826(4) 1 d D . P A 1
H32A H 0.9707 0.6594 0.1265 0.040 Uiso 0.826(4) 1 calc R U P A 1
C33A C 0.788(3) 0.6253(13) -0.009(2) 0.043(3) Uani 0.826(4) 1 d D . P A 1
H33A H 0.7349 0.5896 0.0334 0.052 Uiso 0.826(4) 1 calc R U P A 1
C34A C 0.7582(14) 0.6511(6) -0.1429(10) 0.035(3) Uani 0.826(4) 1 d D . P A 1
H34A H 0.6877 0.6319 -0.2076 0.042 Uiso 0.826(4) 1 calc R U P A 1
C35A C 0.8506(15) 0.7085(6) -0.1603(12) 0.039(3) Uani 0.826(4) 1 d D . P A 1
H35A H 0.8495 0.7359 -0.2365 0.047 Uiso 0.826(4) 1 calc R U P A 1
Br1B Br 0.7442(17) 0.6157(7) -0.0414(11) 0.043(3) Uani 0.174(4) 1 d . . P A 2
C31B C 0.917(6) 0.744(3) -0.053(5) 0.047(5) Uani 0.174(4) 1 d D . P A 2
H31B H 0.9880 0.7102 -0.0218 0.056 Uiso 0.174(4) 1 calc R U P A 2
C32B C 0.879(6) 0.802(3) 0.016(4) 0.034(2) Uani 0.174(4) 1 d D . P A 2
H32B H 0.9211 0.8141 0.1011 0.040 Uiso 0.174(4) 1 calc R U P A 2
C33B C 0.767(7) 0.841(3) -0.062(6) 0.0374(6) Uani 0.174(4) 1 d D . P A 2
H33B H 0.7209 0.8828 -0.0400 0.045 Uiso 0.174(4) 1 calc R U P A 2
C34B C 0.740(6) 0.802(3) -0.182(4) 0.035(3) Uani 0.174(4) 1 d D . P A 2
H34B H 0.6714 0.8142 -0.2547 0.042 Uiso 0.174(4) 1 calc R U P A 2
C35B C 0.831(7) 0.744(2) -0.175(5) 0.039(3) Uani 0.174(4) 1 d D . P A 2
H35B H 0.8351 0.7100 -0.2403 0.047 Uiso 0.174(4) 1 calc R U P A 2
C36A C 1.1667(12) 0.7739(5) 0.3249(10) 0.039(3) Uani 0.893(6) 1 d D . P B 1
F1A F 1.2759(9) 0.7526(5) 0.2382(8) 0.074(3) Uani 0.893(6) 1 d D . P B 1
F2A F 1.0308(10) 0.7857(5) 0.2550(8) 0.089(3) Uani 0.893(6) 1 d D . P B 1
F3A F 1.2175(11) 0.8284(3) 0.3777(9) 0.081(3) Uani 0.893(6) 1 d D . P B 1
S3A S 1.1284(4) 0.71264(16) 0.4488(3) 0.0370(7) Uani 0.893(6) 1 d D . P B 1
O1A O 1.0720(12) 0.6561(4) 0.3693(9) 0.065(3) Uani 0.893(6) 1 d D . P B 1
O2A O 1.0083(11) 0.7430(6) 0.5292(8) 0.049(3) Uani 0.893(6) 1 d D . P B 1
O3A O 1.2831(9) 0.7050(6) 0.5140(8) 0.063(3) Uani 0.893(6) 1 d D . P B 1
C36B C 1.141(4) 0.733(2) 0.284(3) 0.039(3) Uani 0.107(6) 1 d D . P B 2
F1B F 1.291(5) 0.721(4) 0.243(5) 0.089(3) Uani 0.107(6) 1 d D . P B 2
F2B F 1.057(9) 0.677(2) 0.270(5) 0.081(3) Uani 0.107(6) 1 d D . P B 2
F3B F 1.075(7) 0.778(3) 0.210(4) 0.074(3) Uani 0.107(6) 1 d D . P B 2
S3B S 1.140(4) 0.7619(15) 0.451(3) 0.0370(7) Uani 0.107(6) 1 d D . P B 2
O1B O 1.013(8) 0.722(3) 0.513(6) 0.063(3) Uani 0.107(6) 1 d D . P B 2
O2B O 1.098(9) 0.8302(16) 0.431(5) 0.065(3) Uani 0.107(6) 1 d D . P B 2
O3B O 1.303(5) 0.753(4) 0.499(5) 0.049(3) Uani 0.107(6) 1 d D . P B 2

loop_
_atom_site_aniso_label
_atom_site_aniso_U_11
_atom_site_aniso_U_22
_atom_site_aniso_U_33
_atom_site_aniso_U_23
_atom_site_aniso_U_13
_atom_site_aniso_U_12
Re1 0.02246(12) 0.02329(12) 0.01756(12) -0.0005(3) 0.00319(8) -0.0010(2)
S1 0.0416(15) 0.0239(13) 0.0249(14) -0.0053(11) -0.0017(11) 0.0041(11)
S2 0.059(2) 0.0221(13) 0.0256(15) 0.0035(11) -0.0085(13) -0.0103(12)
C1 0.026(7) 0.052(9) 0.017(7) 0.005(6) 0.004(5) 0.003(6)
C2 0.020(6) 0.025(7) 0.020(6) -0.005(5) -0.003(5) 0.001(5)
C3 0.025(6) 0.034(6) 0.029(6) 0.011(5) 0.005(5) 0.002(5)
C4 0.032(6) 0.058(8) 0.033(7) 0.003(6) -0.004(5) 0.005(5)
C5 0.047(7) 0.056(8) 0.045(8) -0.004(6) 0.003(6) 0.019(6)
C6 0.039(7) 0.058(9) 0.060(9) 0.029(8) 0.009(6) 0.019(6)
C7 0.037(7) 0.084(11) 0.043(7) 0.025(7) 0.002(5) 0.006(6)
C8 0.029(6) 0.044(7) 0.038(6) 0.020(5) -0.006(5) -0.005(5)
C9 0.029(7) 0.046(7) 0.024(6) -0.011(5) -0.001(5) -0.001(5)
C10 0.085(10) 0.034(7) 0.029(6) 0.001(5) -0.013(6) -0.033(7)
C11 0.083(11) 0.052(8) 0.037(7) 0.001(6) -0.018(7) -0.035(7)
C12 0.059(9) 0.049(8) 0.045(8) -0.012(6) 0.010(6) -0.021(6)
C13 0.025(6) 0.052(7) 0.049(8) -0.026(6) -0.007(5) -0.008(5)
C14 0.034(6) 0.031(6) 0.040(7) -0.005(5) 0.000(5) 0.005(4)
C15 0.022(6) 0.029(5) 0.014(5) 0.005(4) 0.002(4) 0.008(4)
C16 0.024(6) 0.030(5) 0.031(7) 0.008(5) 0.000(5) 0.002(4)
C17 0.032(6) 0.029(6) 0.037(7) -0.007(5) -0.004(5) 0.000(4)
C18 0.029(5) 0.021(5) 0.018(5) -0.003(4) 0.004(4) 0.006(4)
C19 0.039(6) 0.031(6) 0.029(6) 0.007(5) 0.007(5) 0.004(5)
C20 0.068(9) 0.032(6) 0.023(6) -0.005(5) 0.014(6) 0.012(6)
C21 0.073(9) 0.033(6) 0.026(6) -0.002(5) -0.007(5) 0.002(6)
C22 0.045(7) 0.042(7) 0.047(7) -0.015(6) -0.008(6) 0.005(5)
C23 0.033(6) 0.036(6) 0.037(7) -0.006(5) -0.002(5) 0.004(4)
C24 0.037(6) 0.019(4) 0.012(4) 0.003(3) 0.002(4) 0.001(4)
C25 0.032(5) 0.023(5) 0.022(5) -0.009(4) -0.005(4) 0.004(4)
C26 0.033(6) 0.034(6) 0.026(5) 0.009(5) -0.005(4) -0.010(4)
C27 0.039(6) 0.039(6) 0.046(7) 0.014(5) -0.010(5) 0.006(5)
C28 0.052(7) 0.027(5) 0.026(6) 0.010(4) -0.005(5) -0.006(5)
C29 0.036(6) 0.035(6) 0.034(6) -0.006(5) 0.008(5) -0.007(5)
C30 0.032(6) 0.035(6) 0.017(5) 0.000(4) -0.001(4) -0.004(4)
Br1A 0.0403(10) 0.0321(9) 0.0400(10) 0.0120(8) 0.0070(7) -0.0089(8)
C31A 0.023(6) 0.075(14) 0.042(5) -0.007(8) 0.008(4) 0.009(6)
C32A 0.023(6) 0.041(6) 0.037(6) -0.005(5) 0.001(4) 0.009(5)
C33A 0.055(8) 0.046(5) 0.029(7) 0.000(5) 0.002(4) 0.024(6)
C34A 0.035(6) 0.050(7) 0.021(6) -0.017(5) 0.001(5) 0.005(5)
C35A 0.036(6) 0.057(8) 0.025(5) 0.004(6) 0.013(4) 0.011(6)
Br1B 0.055(8) 0.046(5) 0.029(7) 0.000(5) 0.002(4) 0.024(6)
C31B 0.023(6) 0.075(14) 0.042(5) -0.007(8) 0.008(4) 0.009(6)
C32B 0.023(6) 0.041(6) 0.037(6) -0.005(5) 0.001(4) 0.009(5)
C33B 0.0403(10) 0.0321(9) 0.0400(10) 0.0120(8) 0.0070(7) -0.0089(8)
C34B 0.035(6) 0.050(7) 0.021(6) -0.017(5) 0.001(5) 0.005(5)
C35B 0.036(6) 0.057(8) 0.025(5) 0.004(6) 0.013(4) 0.011(6)
C36A 0.025(5) 0.055(7) 0.038(6) 0.008(5) -0.008(4) -0.004(5)
F1A 0.051(4) 0.116(10) 0.056(4) 0.032(5) 0.029(3) 0.013(4)
F2A 0.047(5) 0.163(9) 0.057(6) 0.034(6) -0.002(4) 0.030(5)
F3A 0.097(7) 0.036(4) 0.110(7) 0.005(4) -0.019(5) -0.029(4)
S3A 0.0330(13) 0.0393(17) 0.0389(13) 0.0075(12) 0.0069(10) 0.0031(11)
O1A 0.099(8) 0.044(5) 0.052(6) 0.005(4) 0.003(5) -0.029(5)
O2A 0.035(3) 0.069(9) 0.042(4) -0.007(5) 0.014(3) 0.008(5)
O3A 0.042(5) 0.099(8) 0.047(5) 0.030(4) 0.001(4) 0.030(4)
C36B 0.025(5) 0.055(7) 0.038(6) 0.008(5) -0.008(4) -0.004(5)
F1B 0.047(5) 0.163(9) 0.057(6) 0.034(6) -0.002(4) 0.030(5)
F2B 0.097(7) 0.036(4) 0.110(7) 0.005(4) -0.019(5) -0.029(4)
F3B 0.051(4) 0.116(10) 0.056(4) 0.032(5) 0.029(3) 0.013(4)
S3B 0.0330(13) 0.0393(17) 0.0389(13) 0.0075(12) 0.0069(10) 0.0031(11)
O1B 0.042(5) 0.099(8) 0.047(5) 0.030(4) 0.001(4) 0.030(4)
O2B 0.099(8) 0.044(5) 0.052(6) 0.005(4) 0.003(5) -0.029(5)
O3B 0.035(3) 0.069(9) 0.042(4) -0.007(5) 0.014(3) 0.008(5)

loop_
_atom_type_symbol
_atom_type_description
_atom_type_scat_dispersion_real
_atom_type_scat_dispersion_imag
_atom_type_scat_source
C C 0.0033 0.0016 'International Tables Vol C Tables 4.2.6.8 and 6.1.1.4'
H H 0.0000 0.0000 'International Tables Vol C Tables 4.2.6.8 and 6.1.1.4'
O O 0.0106 0.0060 'International Tables Vol C Tables 4.2.6.8 and 6.1.1.4'
F F 0.0171 0.0103 'International Tables Vol C Tables 4.2.6.8 and 6.1.1.4'
S S 0.1246 0.1234 'International Tables Vol C Tables 4.2.6.8 and 6.1.1.4'
Br Br -0.2901 2.4595 'International Tables Vol C Tables 4.2.6.8 and 6.1.1.4'
Re Re -1.0185 7.2310 'International Tables Vol C Tables 4.2.6.8 and 6.1.1.4'

loop_
_geom_angle_atom_site_label_1
_geom_angle_atom_site_label_2
_geom_angle_atom_site_label_3
_geom_angle
C16 Re1 C15 37.9(3)
C16 Re1 C2 96.4(5)
C15 Re1 C2 110.4(5)
C16 Re1 C1 107.1(5)
C15 Re1 C1 97.7(5)
C2 Re1 C1 35.5(3)
C16 Re1 C31B 117.0(14)
C15 Re1 C31B 109.9(15)
C2 Re1 C31B 139.7(15)
C1 Re1 C31B 134.5(14)
C16 Re1 C32B 105.7(11)
C15 Re1 C32B 80.0(12)
C2 Re1 C32B 152.9(12)
C1 Re1 C32B 120.4(13)
C31B Re1 C32B 37.9(11)
C16 Re1 C35B 151.4(13)
C15 Re1 C35B 140.7(12)
C2 Re1 C35B 105.0(13)
C1 Re1 C35B 101.3(13)
C31B Re1 C35B 36.5(10)
C32B Re1 C35B 60.8(11)
C16 Re1 C31A 109.3(5)
C15 Re1 C31A 111.6(4)
C2 Re1 C31A 136.4(5)
C1 Re1 C31A 143.6(5)
C16 Re1 C35A 137.3(4)
C15 Re1 C35A 145.8(4)
C2 Re1 C35A 103.8(4)
C1 Re1 C35A 111.2(4)
C31A Re1 C35A 35.0(3)
C16 Re1 C33A 83.2(7)
C15 Re1 C33A 117.2(6)
C2 Re1 C33A 91.2(6)
C1 Re1 C33A 125.6(6)
C31A Re1 C33A 59.0(8)
C35A Re1 C33A 59.5(7)
C16 Re1 C34A 118.2(5)
C15 Re1 C34A 153.0(4)
C2 Re1 C34A 79.6(4)
C1 Re1 C34A 103.5(5)
C31A Re1 C34A 57.4(4)
C35A Re1 C34A 34.4(4)
C33A Re1 C34A 36.0(5)
C16 Re1 C32A 80.1(4)
C15 Re1 C32A 99.2(4)
C2 Re1 C32A 126.1(4)
C1 Re1 C32A 159.5(5)
C31A Re1 C32A 34.5(4)
C35A Re1 C32A 57.6(3)
C33A Re1 C32A 34.9(5)
C34A Re1 C32A 57.1(4)
C15 S1 C17 104.5(5)
C16 S2 C24 106.2(6)
C2 C1 C3 145.4(16)
C2 C1 Re1 71.2(10)
C3 C1 Re1 143.4(11)
C1 C2 C9 143.6(15)
C1 C2 Re1 73.3(10)
C9 C2 Re1 142.9(10)
C4 C3 C8 120.1(12)
C4 C3 C1 120.3(12)
C8 C3 C1 119.5(12)
C3 C4 C5 118.9(12)
C3 C4 H4 120.6
C5 C4 H4 120.6
C6 C5 C4 120.2(13)
C6 C5 H5 119.9
C4 C5 H5 119.9
C5 C6 C7 121.7(13)
C5 C6 H6 119.1
C7 C6 H6 119.1
C8 C7 C6 119.2(14)
C8 C7 H7 120.4
C6 C7 H7 120.4
C7 C8 C3 119.9(14)
C7 C8 H8 120.0
C3 C8 H8 120.0
C14 C9 C10 118.5(13)
C14 C9 C2 119.9(12)
C10 C9 C2 121.7(12)
C11 C10 C9 119.0(14)
C11 C10 H10 120.5
C9 C10 H10 120.5
C10 C11 C12 121.7(14)
C10 C11 H11 119.1
C12 C11 H11 119.1
C13 C12 C11 119.1(13)
C13 C12 H12 120.5
C11 C12 H12 120.5
C14 C13 C12 119.5(12)
C14 C13 H13 120.2
C12 C13 H13 120.2
C13 C14 C9 122.1(13)
C13 C14 H14 119.0
C9 C14 H14 119.0
C16 C15 S1 151.8(12)
C16 C15 Re1 69.6(9)
S1 C15 Re1 138.5(6)
C15 C16 S2 149.4(13)
C15 C16 Re1 72.4(9)
S2 C16 Re1 137.9(8)
C18 C17 S1 107.3(8)
C18 C17 H17A 110.2
S1 C17 H17A 110.2
C18 C17 H17B 110.2
S1 C17 H17B 110.2
H17A C17 H17B 108.5
C23 C18 C19 118.7(11)
C23 C18 C17 121.1(10)
C19 C18 C17 120.2(11)
C20 C19 C18 118.9(12)
C20 C19 H19 120.5
C18 C19 H19 120.5
C21 C20 C19 122.2(12)
C21 C20 H20 118.9
C19 C20 H20 118.9
C20 C21 C22 119.4(12)
C20 C21 H21 120.3
C22 C21 H21 120.3
C23 C22 C21 120.1(13)
C23 C22 H22 120.0
C21 C22 H22 120.0
C18 C23 C22 120.7(12)
C18 C23 H23 119.7
C22 C23 H23 119.7
C25 C24 S2 108.1(8)
C25 C24 H24A 110.1
S2 C24 H24A 110.1
C25 C24 H24B 110.1
S2 C24 H24B 110.1
H24A C24 H24B 108.4
C30 C25 C26 119.6(11)
C30 C25 C24 121.0(11)
C26 C25 C24 119.4(11)
C25 C26 C27 120.0(11)
C25 C26 H26 120.0
C27 C26 H26 120.0
C28 C27 C26 119.0(12)
C28 C27 H27 120.5
C26 C27 H27 120.5
C27 C28 C29 120.8(11)
C27 C28 H28 119.6
C29 C28 H28 119.6
C30 C29 C28 119.8(11)
C30 C29 H29 120.1
C28 C29 H29 120.1
C25 C30 C29 120.8(11)
C25 C30 H30 119.6
C29 C30 H30 119.6
C32A C31A C35A 108.8(11)
C32A C31A Re1 75.6(7)
C35A C31A Re1 73.0(6)
C32A C31A H31A 125.6
C35A C31A H31A 125.6
Re1 C31A H31A 117.8
C31A C32A C33A 109.4(14)
C31A C32A Re1 70.0(6)
C33A C32A Re1 71.1(11)
C31A C32A H32A 125.3
C33A C32A H32A 125.3
Re1 C32A H32A 125.2
C32A C33A C34A 104.3(19)
C32A C33A Re1 74.1(11)
C34A C33A Re1 72.7(11)
C32A C33A H33A 127.9
C34A C33A H33A 127.9
Re1 C33A H33A 117.8
C35A C34A C33A 109.2(12)
C35A C34A Re1 71.3(6)
C33A C34A Re1 71.3(11)
C35A C34A H34A 125.4
C33A C34A H34A 125.4
Re1 C34A H34A 123.7
C34A C35A C31A 107.8(10)
C34A C35A Re1 74.4(6)
C31A C35A Re1 72.0(6)
C34A C35A H35A 126.1
C31A C35A H35A 126.1
Re1 C35A H35A 119.4
C32B C31B C35B 109.1(17)
C32B C31B Re1 74(2)
C35B C31B Re1 80(2)
C32B C31B H31B 125.5
C35B C31B H31B 125.5
Re1 C31B H31B 113.4
C31B C32B C33B 109.5(18)
C31B C32B Re1 68(3)
C33B C32B Re1 82(2)
C31B C32B H32B 125.3
C33B C32B H32B 125.3
Re1 C32B H32B 116.2
C32B C33B C34B 104(2)
C32B C33B Re1 63(2)
C34B C33B Re1 74(2)
C32B C33B H33B 128.0
C34B C33B H33B 128.0
Re1 C33B H33B 126.5
C35B C34B C33B 109.8(18)
C35B C34B Re1 67(2)
C33B C34B Re1 71(2)
C35B C34B H34B 125.1
C33B C34B H34B 125.1
Re1 C34B H34B 128.4
C34B C35B C31B 107.5(16)
C34B C35B Re1 80(2)
C31B C35B Re1 64(2)
C34B C35B H35B 126.2
C31B C35B H35B 126.2
Re1 C35B H35B 121.6
F3A C36A F2A 109.2(10)
F3A C36A F1A 109.2(10)
F2A C36A F1A 106.1(9)
F3A C36A S3A 111.1(8)
F2A C36A S3A 109.6(7)
F1A C36A S3A 111.5(7)
O3A S3A O2A 113.8(5)
O3A S3A O1A 115.9(7)
O2A S3A O1A 115.5(6)
O3A S3A C36A 103.2(5)
O2A S3A C36A 103.6(6)
O1A S3A C36A 102.3(6)
F3B C36B F2B 109(2)
F3B C36B F1B 109(2)
F2B C36B F1B 108(2)
F3B C36B S3B 107.5(19)
F2B C36B S3B 111.5(19)
F1B C36B S3B 112(2)
O3B S3B O2B 113(2)
O3B S3B O1B 118(2)
O2B S3B O1B 115(2)
O3B S3B C36B 104.5(16)
O2B S3B C36B 100.6(17)
O1B S3B C36B 103.7(18)

loop_
_geom_bond_atom_site_label_1
_geom_bond_atom_site_label_2
_geom_bond_distance
Re1 C16 1.990(12)
Re1 C15 2.024(11)
Re1 C2 2.053(12)
Re1 C1 2.077(13)
Re1 C31B 2.13(6)
Re1 C32B 2.20(5)
Re1 C35B 2.34(6)
Re1 C31A 2.340(13)
Re1 C35A 2.352(13)
Re1 C33A 2.37(3)
Re1 C34A 2.392(10)
Re1 C32A 2.412(11)
S1 C15 1.685(12)
S1 C17 1.840(13)
S2 C16 1.689(12)
S2 C24 1.803(11)
C1 C2 1.261(9)
C1 C3 1.467(17)
C2 C9 1.471(17)
C3 C4 1.361(18)
C3 C8 1.388(16)
C4 C5 1.432(19)
C4 H4 0.9500
C5 C6 1.310(19)
C5 H5 0.9500
C6 C7 1.386(19)
C6 H6 0.9500
C7 C8 1.381(18)
C7 H7 0.9500
C8 H8 0.9500
C9 C14 1.379(17)
C9 C10 1.411(19)
C10 C11 1.376(18)
C10 H10 0.9500
C11 C12 1.388(18)
C11 H11 0.9500
C12 C13 1.383(18)
C12 H12 0.9500
C13 C14 1.378(16)
C13 H13 0.9500
C14 H14 0.9500
C15 C16 1.305(10)
C17 C18 1.463(15)
C17 H17A 0.9900
C17 H17B 0.9900
C18 C23 1.366(16)
C18 C19 1.418(14)
C19 C20 1.375(16)
C19 H19 0.9500
C20 C21 1.329(17)
C20 H20 0.9500
C21 C22 1.396(17)
C21 H21 0.9500
C22 C23 1.375(16)
C22 H22 0.9500
C23 H23 0.9500
C24 C25 1.513(15)
C24 H24A 0.9900
C24 H24B 0.9900
C25 C30 1.350(15)
C25 C26 1.402(15)
C26 C27 1.407(16)
C26 H26 0.9500
C27 C28 1.357(16)
C27 H27 0.9500
C28 C29 1.389(16)
C28 H28 0.9500
C29 C30 1.385(15)
C29 H29 0.9500
C30 H30 0.9500
C31A C32A 1.410(17)
C31A C35A 1.412(13)
C31A H31A 0.9500
C32A C33A 1.43(2)
C32A H32A 0.9500
C33A C34A 1.47(2)
C33A H33A 0.9500
C34A C35A 1.402(14)
C34A H34A 0.9500
C35A H35A 0.9500
C31B C32B 1.41(2)
C31B C35B 1.412(17)
C31B H31B 0.9500
C32B C33B 1.44(3)
C32B H32B 0.9500
C33B C34B 1.47(3)
C33B H33B 0.9500
C34B C35B 1.399(19)
C34B H34B 0.9500
C35B H35B 0.9500
C36A F3A 1.290(12)
C36A F2A 1.335(12)
C36A F1A 1.343(12)
C36A S3A 1.798(10)
S3A O3A 1.433(7)
S3A O2A 1.434(8)
S3A O1A 1.470(9)
C36B F3B 1.301(18)
C36B F2B 1.326(18)
C36B F1B 1.336(18)
C36B S3B 1.794(16)
S3B O3B 1.427(14)
S3B O2B 1.439(16)
S3B O1B 1.467(16)

loop_
_geom_torsion_atom_site_label_1
_geom_torsion_atom_site_label_2
_geom_torsion_atom_site_label_3
_geom_torsion_atom_site_label_4
_geom_torsion
C3 C1 C2 C9 -6(5)
Re1 C1 C2 C9 174(2)
C3 C1 C2 Re1 179(2)
C2 C1 C3 C4 136(2)
Re1 C1 C3 C4 -45(2)
C2 C1 C3 C8 -40(3)
Re1 C1 C3 C8 138.9(13)
C8 C3 C4 C5 1(2)
C1 C3 C4 C5 -174.5(12)
C3 C4 C5 C6 -2(2)
C4 C5 C6 C7 2(2)
C5 C6 C7 C8 0(2)
C6 C7 C8 C3 -1(2)
C4 C3 C8 C7 0.4(19)
C1 C3 C8 C7 176.4(12)
C1 C2 C9 C14 41(3)
Re1 C2 C9 C14 -148.0(12)
C1 C2 C9 C10 -138(2)
Re1 C2 C9 C10 33(2)
C14 C9 C10 C11 0(2)
C2 C9 C10 C11 179.0(14)
C9 C10 C11 C12 -2(3)
C10 C11 C12 C13 3(3)
C11 C12 C13 C14 -1(2)
C12 C13 C14 C9 -1(2)
C10 C9 C14 C13 2(2)
C2 C9 C14 C13 -177.6(11)
C17 S1 C15 C16 4(3)
C17 S1 C15 Re1 -172.7(10)
S1 C15 C16 S2 -4(5)
Re1 C15 C16 S2 174(2)
S1 C15 C16 Re1 -178(3)
C24 S2 C16 C15 -4(3)
C24 S2 C16 Re1 168.4(10)
C15 S1 C17 C18 176.6(9)
S1 C17 C18 C23 -70.6(13)
S1 C17 C18 C19 111.1(10)
C23 C18 C19 C20 0.4(17)
C17 C18 C19 C20 178.8(11)
C18 C19 C20 C21 2.3(19)
C19 C20 C21 C22 -4(2)
C20 C21 C22 C23 3(2)
C19 C18 C23 C22 -1.3(18)
C17 C18 C23 C22 -179.7(11)
C21 C22 C23 C18 -0.4(19)
C16 S2 C24 C25 -176.0(9)
S2 C24 C25 C30 -99.3(11)
S2 C24 C25 C26 80.0(12)
C30 C25 C26 C27 0.2(17)
C24 C25 C26 C27 -179.2(11)
C25 C26 C27 C28 -1.1(18)
C26 C27 C28 C29 0.7(19)
C27 C28 C29 C30 0.5(19)
C26 C25 C30 C29 1.1(17)
C24 C25 C30 C29 -179.6(10)
C28 C29 C30 C25 -1.4(18)
C35A C31A C32A C33A -5.5(16)
Re1 C31A C32A C33A 60.4(13)
C35A C31A C32A Re1 -65.9(8)
C31A C32A C33A C34A 7.2(19)
Re1 C32A C33A C34A 66.9(13)
C31A C32A C33A Re1 -59.7(10)
C32A C33A C34A C35A -6.4(19)
Re1 C33A C34A C35A 61.5(9)
C32A C33A C34A Re1 -67.9(13)
C33A C34A C35A C31A 3.2(16)
Re1 C34A C35A C31A 64.8(8)
C33A C34A C35A Re1 -61.5(12)
C32A C31A C35A C34A 1.3(13)
Re1 C31A C35A C34A -66.3(8)
C32A C31A C35A Re1 67.7(8)
C35B C31B C32B C33B 0.0(3)
Re1 C31B C32B C33B -73(2)
C35B C31B C32B Re1 73(2)
C31B C32B C33B C34B 0.0(3)
Re1 C32B C33B C34B -64(2)
C31B C32B C33B Re1 64(2)
C32B C33B C34B C35B 0.0(6)
Re1 C33B C34B C35B -56(2)
C32B C33B C34B Re1 56(2)
C33B C34B C35B C31B 0.0(8)
Re1 C34B C35B C31B -58.2(18)
C33B C34B C35B Re1 58.2(18)
C32B C31B C35B C34B 0.0(6)
Re1 C31B C35B C34B 69(2)
C32B C31B C35B Re1 -69(2)
F3A C36A S3A O3A -59.7(9)
F2A C36A S3A O3A 179.6(9)
F1A C36A S3A O3A 62.4(10)
F3A C36A S3A O2A 59.2(9)
F2A C36A S3A O2A -61.5(10)
F1A C36A S3A O2A -178.7(8)
F3A C36A S3A O1A 179.6(9)
F2A C36A S3A O1A 58.9(10)
F1A C36A S3A O1A -58.3(9)
F3B C36B S3B O3B -130(5)
F2B C36B S3B O3B 111(5)
F1B C36B S3B O3B -10(5)
F3B C36B S3B O2B -12(4)
F2B C36B S3B O2B -132(4)
F1B C36B S3B O2B 107(5)
F3B C36B S3B O1B 107(4)
F2B C36B S3B O1B -13(5)
F1B C36B S3B O1B -134(5)
